data_7154206
loop_
_publ_author_name
'Hern\'andez-Alonso, D'
'Zankowski, S.'
'Adriaenssens, L.'
'Ballester, P.'

_publ_section_title
;
 Water-soluble aryl-extended calix[4]pyrroles with unperturbed aromatic
 cavities: synthesis and binding studies.
;
_journal_issue 4
_journal_name_full 'Organic &amp; biomolecular chemistry'
_journal_page_first 1022
_journal_page_last 1029
_journal_paper_doi 10.1039/c4ob02108h
_journal_volume 13
_journal_year 2015
_chemical_formula_sum 'C62 H55 N5'
_chemical_formula_weight 870.11
_chemical_name_systematic
;
 ?
;
_space_group_IT_number 2
_space_group_name_Hall '-P 1'
_symmetry_cell_setting triclinic
_symmetry_space_group_name_Hall '-P 1'
_symmetry_space_group_name_H-M 'P -1'
_atom_sites_solution_hydrogens geom
_audit_creation_method SHELXL-2014
_cell_angle_alpha 95.3710(10)
_cell_angle_beta 96.2300(10)
_cell_angle_gamma 101.4840(10)
_cell_formula_units_Z 2
_cell_length_a 8.9089(3)
_cell_length_b 14.1642(4)
_cell_length_c 19.4386(6)
_cell_measurement_reflns_used 204
_cell_measurement_temperature 100(2)
_cell_measurement_theta_max 27.96
_cell_measurement_theta_min 4.00
_cell_volume 2372.84(13)
_computing_cell_refinement 'Bruker APEX2 v2011.4-0'
_computing_data_collection 'Bruker APEX2 v2011.4-0'
_computing_data_reduction 'Bruker SAINT V7.60A'
_computing_molecular_graphics 'Bruker SHELXTL'
_computing_publication_material 'Bruker SHELXTL'
_computing_structure_refinement 'SHELXL-2014 (Sheldrick, 2014)'
_computing_structure_solution Sir2011
_diffrn_ambient_temperature 100(2)
_diffrn_detector_area_resol_mean 512
_diffrn_detector_type '4K CCD area detector APEX II'
_diffrn_measured_fraction_theta_full 0.984
_diffrn_measured_fraction_theta_max 0.823
_diffrn_measurement_device_type 'APEX DUO Kappa 4-axis goniometer'
_diffrn_measurement_method
;
 Fullsphere data collection, phi and omega scans
;
_diffrn_measurement_specimen_support 'magnetic support with MicroMount'
_diffrn_radiation_monochromator 'Quazar MX Multilayer Optics'
_diffrn_radiation_type MoK\a
_diffrn_radiation_wavelength 0.71073
_diffrn_reflns_av_R_equivalents 0.0242
_diffrn_reflns_av_unetI/netI 0.0306
_diffrn_reflns_Laue_measured_fraction_full 0.984
_diffrn_reflns_Laue_measured_fraction_max 0.823
_diffrn_reflns_limit_h_max 10
_diffrn_reflns_limit_h_min -11
_diffrn_reflns_limit_k_max 16
_diffrn_reflns_limit_k_min -19
_diffrn_reflns_limit_l_max 24
_diffrn_reflns_limit_l_min -21
_diffrn_reflns_number 18604
_diffrn_reflns_point_group_measured_fraction_full 0.984
_diffrn_reflns_point_group_measured_fraction_max 0.823
_diffrn_reflns_theta_full 25.000
_diffrn_reflns_theta_max 29.027
_diffrn_reflns_theta_min 1.061
_diffrn_source 'Microfocus source E025 IuS'
_diffrn_source_current 0.6
_diffrn_source_power 50
_diffrn_source_size '0.2 mm x 0.2 mm fine focus'
_diffrn_source_type 'Bruker APEX DUO'
_exptl_absorpt_coefficient_mu 0.071
_exptl_absorpt_correction_T_max 0.993
_exptl_absorpt_correction_T_min 0.905
_exptl_absorpt_correction_type empirical
_exptl_absorpt_process_details
; 
 SADABS Version 2008/1 Bruker-Nonius
 Blessing, Acta Cryst. (1995) A51 33-38
;
_exptl_crystal_colour colourless
_exptl_crystal_density_diffrn 1.218
_exptl_crystal_description block
_exptl_crystal_F_000 924
_exptl_crystal_size_max 0.15
_exptl_crystal_size_mid 0.10
_exptl_crystal_size_min 0.10
_refine_diff_density_max 0.396
_refine_diff_density_min -0.319
_refine_diff_density_rms 0.070
_refine_ls_extinction_method none
_refine_ls_goodness_of_fit_ref 1.050
_refine_ls_hydrogen_treatment constr
_refine_ls_matrix_type full
_refine_ls_number_parameters 605
_refine_ls_number_reflns 10409
_refine_ls_number_restraints 0
_refine_ls_restrained_S_all 1.050
_refine_ls_R_factor_all 0.0547
_refine_ls_R_factor_gt 0.0452
_refine_ls_shift/su_max 0.000
_refine_ls_shift/su_mean 0.000
_refine_ls_structure_factor_coef Fsqd
_refine_ls_weighting_details 'w=1/[\s^2^(Fo^2^)+(0.0762P)^2^+0.8536P] where P=(Fo^2^+2Fc^2^)/3'
_refine_ls_weighting_scheme calc
_refine_ls_wR_factor_gt 0.1235
_refine_ls_wR_factor_ref 0.1357
_reflns_Friedel_coverage 0.000
_reflns_number_gt 8842
_reflns_number_total 10409
_reflns_threshold_expression 'I > 2\s(I)'
_cod_data_source_file c4ob02108h3.cif
_cod_data_source_block mo_SZaaaa_0m
_cod_depositor_comments
;
The following automatic conversions were performed:

'_symmetry_cell_setting' value 'Triclinic' changed to 'triclinic'
according to
/usr/data/users/saulius/crontab/automatic-downloads/rss-feeds/RSC/lib/dictionaries/cif_core.dic
dictionary named 'cif_core.dic' version 2.4.2 from 2011-04-26.

Automatic conversion script
Id: cif_fix_values 2827 2014-09-09 07:05:25Z andrius 

 Adding full bibliography for 7154206.cif.
;
_cod_original_cell_volume 2372.83(13)
_cod_original_sg_symbol_H-M P-1
_cod_database_code 7154206
_shelx_space_group_comment
;
The symmetry employed for this shelxl refinement is uniquely defined
by the following loop, which should always be used as a source of
symmetry information in preference to the above space-group names.
They are only intended as comments.
;
_shelx_estimated_absorpt_t_min 0.989
_shelx_estimated_absorpt_t_max 0.993
_shelxl_version_number 2014-3

loop_
_space_group_symop_operation_xyz
'x, y, z'
'-x, -y, -z'

loop_
_atom_site_label
_atom_site_type_symbol
_atom_site_fract_x
_atom_site_fract_y
_atom_site_fract_z
_atom_site_U_iso_or_equiv
_atom_site_adp_type
_atom_site_occupancy
_atom_site_site_symmetry_order
_atom_site_calc_flag
_atom_site_refinement_flags_posn
_atom_site_refinement_flags_adp
C1 C 0.79045(15) 0.26797(9) 0.38382(6) 0.0182(3) Uani 1 1 d . .
C2 C 0.67417(17) 0.31275(11) 0.40034(8) 0.0253(3) Uani 1 1 d . .
H2 H 0.5944 0.2885 0.4268 0.030 Uiso 1 1 calc R U
C3 C 0.69386(18) 0.40179(11) 0.37095(8) 0.0267(3) Uani 1 1 d . .
H3 H 0.6295 0.4476 0.3742 0.032 Uiso 1 1 calc R U
C4 C 0.82177(16) 0.40994(10) 0.33710(7) 0.0204(3) Uani 1 1 d . .
C5 C 0.90666(15) 0.49293(9) 0.30248(7) 0.0191(3) Uani 1 1 d . .
C6 C 1.08013(16) 0.51066(9) 0.32988(7) 0.0215(3) Uani 1 1 d . .
C7 C 1.1250(2) 0.51739(11) 0.40189(8) 0.0301(3) Uani 1 1 d . .
H7 H 1.0482 0.5068 0.4322 0.036 Uiso 1 1 calc R U
C8 C 1.2793(2) 0.53918(12) 0.42942(9) 0.0390(4) Uani 1 1 d . .
H8 H 1.3076 0.5436 0.4783 0.047 Uiso 1 1 calc R U
C9 C 1.3924(2) 0.55455(14) 0.38583(10) 0.0436(5) Uani 1 1 d . .
H9 H 1.4984 0.5702 0.4048 0.052 Uiso 1 1 calc R U
C10 C 1.3506(2) 0.54706(14) 0.31452(10) 0.0413(4) Uani 1 1 d . .
H10 H 1.4280 0.5567 0.2844 0.050 Uiso 1 1 calc R U
C11 C 1.19495(17) 0.52531(11) 0.28693(8) 0.0289(3) Uani 1 1 d . .
H11 H 1.1672 0.5205 0.2379 0.035 Uiso 1 1 calc R U
C12 C 0.84746(16) 0.58540(10) 0.32652(7) 0.0214(3) Uani 1 1 d . .
H12A H 0.7394 0.5779 0.3047 0.026 Uiso 1 1 calc R U
H12B H 0.8470 0.5899 0.3776 0.026 Uiso 1 1 calc R U
C13 C 0.94250(16) 0.68080(10) 0.30881(7) 0.0216(3) Uani 1 1 d . .
H13A H 1.0502 0.6907 0.3317 0.026 Uiso 1 1 calc R U
H13B H 0.9445 0.6774 0.2578 0.026 Uiso 1 1 calc R U
C14 C 0.87489(16) 0.76248(10) 0.33246(7) 0.0222(3) Uani 1 1 d . .
C15 C 0.81749(18) 0.82617(11) 0.35342(8) 0.0296(3) Uani 1 1 d . .
H15 H 0.7714 0.8773 0.3702 0.036 Uiso 1 1 calc R U
C16 C 0.87299(15) 0.47163(9) 0.22367(7) 0.0180(3) Uani 1 1 d . .
C17 C 0.80255(15) 0.51879(10) 0.17517(7) 0.0207(3) Uani 1 1 d . .
H17 H 0.7585 0.5736 0.1848 0.025 Uiso 1 1 calc R U
C18 C 0.80708(15) 0.47126(10) 0.10809(7) 0.0200(3) Uani 1 1 d . .
H18 H 0.7672 0.4888 0.0649 0.024 Uiso 1 1 calc R U
C19 C 0.87923(14) 0.39551(9) 0.11674(7) 0.0172(2) Uani 1 1 d . .
C20 C 0.91977(15) 0.32127(9) 0.06459(7) 0.0170(2) Uani 1 1 d . .
C21 C 1.09513(15) 0.32434(10) 0.07704(7) 0.0194(3) Uani 1 1 d . .
C22 C 1.19776(16) 0.41144(10) 0.10342(7) 0.0235(3) Uani 1 1 d . .
H22 H 1.1592 0.4686 0.1126 0.028 Uiso 1 1 calc R U
C23 C 1.35606(17) 0.41559(12) 0.11648(8) 0.0305(3) Uani 1 1 d . .
H23 H 1.4242 0.4752 0.1350 0.037 Uiso 1 1 calc R U
C24 C 1.41468(17) 0.33303(13) 0.10262(9) 0.0334(4) Uani 1 1 d . .
H24 H 1.5222 0.3354 0.1127 0.040 Uiso 1 1 calc R U
C25 C 1.31472(17) 0.24727(12) 0.07389(9) 0.0297(3) Uani 1 1 d . .
H25 H 1.3544 0.1910 0.0630 0.036 Uiso 1 1 calc R U
C26 C 1.15672(16) 0.24282(10) 0.06081(7) 0.0229(3) Uani 1 1 d . .
H26 H 1.0897 0.1836 0.0406 0.027 Uiso 1 1 calc R U
C27 C 0.87667(16) 0.34769(10) -0.00964(7) 0.0210(3) Uani 1 1 d . .
H27A H 0.7636 0.3428 -0.0179 0.025 Uiso 1 1 calc R U
H27B H 0.9273 0.4160 -0.0119 0.025 Uiso 1 1 calc R U
C28 C 0.92330(18) 0.28308(11) -0.06815(7) 0.0258(3) Uani 1 1 d . .
H28A H 1.0353 0.3043 -0.0705 0.031 Uiso 1 1 calc R U
H28B H 0.9041 0.2152 -0.0572 0.031 Uiso 1 1 calc R U
C29 C 0.8372(2) 0.28726(12) -0.13595(8) 0.0323(3) Uani 1 1 d . .
C30 C 0.7636(2) 0.28816(15) -0.19006(9) 0.0459(5) Uani 1 1 d . .
H30 H 0.7043 0.2889 -0.2336 0.055 Uiso 1 1 calc R U
C31 C 0.82246(14) 0.22230(9) 0.07182(6) 0.0162(2) Uani 1 1 d . .
C32 C 0.67827(15) 0.17572(10) 0.03974(7) 0.0179(3) Uani 1 1 d . .
H32 H 0.6163 0.1993 0.0052 0.021 Uiso 1 1 calc R U
C33 C 0.63816(15) 0.08594(10) 0.06740(7) 0.0177(3) Uani 1 1 d . .
H33 H 0.5445 0.0390 0.0548 0.021 Uiso 1 1 calc R U
C34 C 0.75910(14) 0.07917(9) 0.11561(6) 0.0150(2) Uani 1 1 d . .
C35 C 0.78714(14) -0.00254(9) 0.15793(6) 0.0149(2) Uani 1 1 d . .
C36 C 0.95816(14) -0.00916(9) 0.16001(7) 0.0165(2) Uani 1 1 d . .
C37 C 1.02465(15) -0.00489(10) 0.09814(7) 0.0189(3) Uani 1 1 d . .
H37 H 0.9643 0.0035 0.0567 0.023 Uiso 1 1 calc R U
C38 C 1.17654(16) -0.01263(11) 0.09604(7) 0.0240(3) Uani 1 1 d . .
H38 H 1.2197 -0.0095 0.0535 0.029 Uiso 1 1 calc R U
C39 C 1.26535(17) -0.02498(12) 0.15638(8) 0.0296(3) Uani 1 1 d . .
H39 H 1.3706 -0.0284 0.1557 0.035 Uiso 1 1 calc R U
C40 C 1.20001(17) -0.03226(12) 0.21759(8) 0.0289(3) Uani 1 1 d . .
H40 H 1.2601 -0.0424 0.2586 0.035 Uiso 1 1 calc R U
C41 C 1.04723(16) -0.02487(10) 0.21960(7) 0.0215(3) Uani 1 1 d . .
H41 H 1.0034 -0.0306 0.2618 0.026 Uiso 1 1 calc R U
C42 C 0.68758(15) -0.09957(9) 0.11973(7) 0.0176(2) Uani 1 1 d . .
H42A H 0.5772 -0.0988 0.1216 0.021 Uiso 1 1 calc R U
H42B H 0.7043 -0.1041 0.0701 0.021 Uiso 1 1 calc R U
C43 C 0.72276(16) -0.19041(10) 0.15019(7) 0.0220(3) Uani 1 1 d . .
H43A H 0.8339 -0.1906 0.1504 0.026 Uiso 1 1 calc R U
H43B H 0.7000 -0.1887 0.1990 0.026 Uiso 1 1 calc R U
C44 C 0.63061(17) -0.27890(10) 0.10947(8) 0.0261(3) Uani 1 1 d . .
C45 C 0.5580(2) -0.34885(12) 0.07425(10) 0.0410(4) Uani 1 1 d . .
H45 H 0.4995 -0.4052 0.0459 0.049 Uiso 1 1 calc R U
C46 C 0.74083(14) 0.01692(9) 0.22979(6) 0.0156(2) Uani 1 1 d . .
C47 C 0.61710(15) -0.02729(10) 0.25992(7) 0.0179(3) Uani 1 1 d . .
H47 H 0.5395 -0.0817 0.2392 0.021 Uiso 1 1 calc R U
C48 C 0.62555(15) 0.02272(10) 0.32760(7) 0.0182(3) Uani 1 1 d . .
H48 H 0.5545 0.0080 0.3601 0.022 Uiso 1 1 calc R U
C49 C 0.75472(14) 0.09605(9) 0.33744(6) 0.0164(2) Uani 1 1 d . .
C50 C 0.82269(14) 0.17053(9) 0.39968(6) 0.0161(2) Uani 1 1 d . .
C51 C 0.99601(15) 0.17369(10) 0.41929(6) 0.0189(3) Uani 1 1 d . .
C52 C 1.05007(16) 0.08771(11) 0.41199(7) 0.0236(3) Uani 1 1 d . .
H52 H 0.9819 0.0294 0.3909 0.028 Uiso 1 1 calc R U
C53 C 1.20314(18) 0.08679(13) 0.43540(8) 0.0314(3) Uani 1 1 d . .
H53 H 1.2392 0.0281 0.4298 0.038 Uiso 1 1 calc R U
C54 C 1.30283(18) 0.17143(14) 0.46682(9) 0.0361(4) Uani 1 1 d . .
H54 H 1.4066 0.1706 0.4837 0.043 Uiso 1 1 calc R U
C55 C 1.25074(17) 0.25716(13) 0.47348(8) 0.0339(4) Uani 1 1 d . .
H55 H 1.3195 0.3155 0.4942 0.041 Uiso 1 1 calc R U
C56 C 1.09836(16) 0.25834(11) 0.44992(7) 0.0253(3) Uani 1 1 d . .
H56 H 1.0636 0.3175 0.4548 0.030 Uiso 1 1 calc R U
C57 C 0.73913(15) 0.13855(10) 0.46242(6) 0.0184(3) Uani 1 1 d . .
H57A H 0.6282 0.1393 0.4517 0.022 Uiso 1 1 calc R U
H57B H 0.7470 0.0709 0.4681 0.022 Uiso 1 1 calc R U
C58 C 0.80349(16) 0.20233(11) 0.53151(7) 0.0222(3) Uani 1 1 d . .
H58A H 0.9021 0.1863 0.5501 0.027 Uiso 1 1 calc R U
H58B H 0.8253 0.2713 0.5230 0.027 Uiso 1 1 calc R U
C59 C 0.69591(16) 0.18907(10) 0.58353(7) 0.0235(3) Uani 1 1 d . .
C60 C 0.60630(19) 0.18119(12) 0.62416(8) 0.0331(4) Uani 1 1 d . .
H60 H 0.5341 0.1749 0.6569 0.040 Uiso 1 1 calc R U
C1S C 0.24832(18) 0.23532(12) 0.25540(8) 0.0316(3) Uani 1 1 d . .
C2S C 0.4043(2) 0.21638(16) 0.25661(11) 0.0481(5) Uani 1 1 d . .
H2S1 H 0.4131 0.1806 0.2121 0.072 Uiso 1 1 calc R U
H2S2 H 0.4241 0.1777 0.2945 0.072 Uiso 1 1 calc R U
H2S3 H 0.4800 0.2781 0.2640 0.072 Uiso 1 1 calc R U
N1 N 0.87750(13) 0.32684(8) 0.34382(6) 0.0194(2) Uani 1 1 d . .
H1 H 0.9575 0.3133 0.3252 0.023 Uiso 1 1 calc R U
N4 N 0.82215(12) 0.09286(8) 0.27718(5) 0.0167(2) Uani 1 1 d . .
H4 H 0.9057 0.1337 0.2699 0.020 Uiso 1 1 calc R U
N3 N 0.86802(12) 0.16362(8) 0.11915(5) 0.0159(2) Uani 1 1 d . .
H3A H 0.9551 0.1783 0.1478 0.019 Uiso 1 1 calc R U
N2 N 0.91696(13) 0.39551(8) 0.18745(6) 0.0182(2) Uani 1 1 d . .
H2A H 0.9626 0.3530 0.2067 0.022 Uiso 1 1 calc R U
N1S N 0.12638(16) 0.24938(10) 0.25424(7) 0.0332(3) Uani 1 1 d . .

loop_
_atom_site_aniso_label
_atom_site_aniso_U_11
_atom_site_aniso_U_22
_atom_site_aniso_U_33
_atom_site_aniso_U_23
_atom_site_aniso_U_13
_atom_site_aniso_U_12
C1 0.0223(6) 0.0180(6) 0.0144(6) 0.0014(5) 0.0022(5) 0.0047(5)
C2 0.0288(7) 0.0238(7) 0.0274(7) 0.0063(6) 0.0101(6) 0.0105(6)
C3 0.0325(8) 0.0224(7) 0.0304(8) 0.0062(6) 0.0101(6) 0.0135(6)
C4 0.0274(7) 0.0171(6) 0.0181(6) 0.0016(5) 0.0026(5) 0.0084(5)
C5 0.0239(7) 0.0161(6) 0.0186(6) 0.0018(5) 0.0033(5) 0.0073(5)
C6 0.0273(7) 0.0149(6) 0.0222(7) -0.0006(5) -0.0021(5) 0.0086(5)
C7 0.0440(9) 0.0224(7) 0.0224(7) -0.0013(6) -0.0037(6) 0.0097(6)
C8 0.0536(11) 0.0281(8) 0.0313(8) -0.0070(7) -0.0192(7) 0.0173(7)
C9 0.0341(9) 0.0408(10) 0.0508(11) -0.0190(8) -0.0186(8) 0.0204(8)
C10 0.0261(8) 0.0494(11) 0.0451(10) -0.0156(8) -0.0026(7) 0.0137(7)
C11 0.0261(7) 0.0327(8) 0.0269(7) -0.0051(6) -0.0014(6) 0.0105(6)
C12 0.0275(7) 0.0178(6) 0.0208(6) 0.0015(5) 0.0044(5) 0.0089(5)
C13 0.0254(7) 0.0178(6) 0.0220(7) 0.0009(5) 0.0023(5) 0.0069(5)
C14 0.0262(7) 0.0186(7) 0.0208(6) 0.0031(5) -0.0015(5) 0.0044(5)
C15 0.0305(8) 0.0220(7) 0.0370(8) 0.0023(6) 0.0009(6) 0.0096(6)
C16 0.0183(6) 0.0155(6) 0.0202(6) 0.0014(5) 0.0022(5) 0.0044(5)
C17 0.0209(6) 0.0184(6) 0.0230(7) 0.0012(5) -0.0003(5) 0.0074(5)
C18 0.0211(6) 0.0185(6) 0.0203(6) 0.0030(5) -0.0018(5) 0.0057(5)
C19 0.0181(6) 0.0162(6) 0.0165(6) 0.0023(5) 0.0015(4) 0.0022(5)
C20 0.0187(6) 0.0161(6) 0.0164(6) 0.0028(5) 0.0022(4) 0.0039(5)
C21 0.0188(6) 0.0207(6) 0.0186(6) 0.0031(5) 0.0050(5) 0.0023(5)
C22 0.0236(7) 0.0219(7) 0.0239(7) 0.0017(5) 0.0056(5) 0.0013(5)
C23 0.0229(7) 0.0303(8) 0.0340(8) 0.0003(6) 0.0058(6) -0.0044(6)
C24 0.0175(7) 0.0407(9) 0.0410(9) 0.0035(7) 0.0073(6) 0.0029(6)
C25 0.0219(7) 0.0309(8) 0.0385(8) 0.0030(6) 0.0103(6) 0.0078(6)
C26 0.0207(7) 0.0212(7) 0.0265(7) 0.0015(5) 0.0061(5) 0.0024(5)
C27 0.0281(7) 0.0192(6) 0.0163(6) 0.0042(5) 0.0036(5) 0.0047(5)
C28 0.0338(8) 0.0253(7) 0.0184(7) 0.0022(5) 0.0072(5) 0.0048(6)
C29 0.0450(9) 0.0293(8) 0.0213(7) 0.0023(6) 0.0089(6) 0.0025(7)
C30 0.0618(12) 0.0462(11) 0.0242(8) 0.0050(7) -0.0017(8) 0.0021(9)
C31 0.0190(6) 0.0167(6) 0.0143(6) 0.0022(5) 0.0035(4) 0.0063(5)
C32 0.0178(6) 0.0204(6) 0.0164(6) 0.0038(5) 0.0008(5) 0.0060(5)
C33 0.0162(6) 0.0193(6) 0.0171(6) 0.0022(5) 0.0009(5) 0.0035(5)
C34 0.0160(6) 0.0154(6) 0.0139(6) 0.0009(4) 0.0029(4) 0.0043(5)
C35 0.0156(6) 0.0159(6) 0.0139(6) 0.0019(5) 0.0018(4) 0.0051(5)
C36 0.0166(6) 0.0157(6) 0.0178(6) 0.0016(5) 0.0021(4) 0.0055(5)
C37 0.0208(6) 0.0203(6) 0.0170(6) 0.0023(5) 0.0018(5) 0.0078(5)
C38 0.0248(7) 0.0279(7) 0.0234(7) 0.0052(6) 0.0090(5) 0.0112(6)
C39 0.0193(7) 0.0426(9) 0.0316(8) 0.0065(7) 0.0055(6) 0.0159(6)
C40 0.0238(7) 0.0418(9) 0.0246(7) 0.0068(6) 0.0000(6) 0.0159(6)
C41 0.0219(7) 0.0267(7) 0.0181(6) 0.0045(5) 0.0027(5) 0.0096(5)
C42 0.0200(6) 0.0167(6) 0.0162(6) 0.0009(5) 0.0013(5) 0.0050(5)
C43 0.0274(7) 0.0177(6) 0.0211(6) 0.0025(5) 0.0010(5) 0.0065(5)
C44 0.0312(8) 0.0200(7) 0.0288(7) 0.0070(6) 0.0012(6) 0.0085(6)
C45 0.0471(10) 0.0217(8) 0.0491(10) 0.0043(7) -0.0139(8) 0.0061(7)
C46 0.0164(6) 0.0164(6) 0.0152(6) 0.0024(5) 0.0011(4) 0.0064(5)
C47 0.0165(6) 0.0190(6) 0.0185(6) 0.0027(5) 0.0021(5) 0.0045(5)
C48 0.0179(6) 0.0203(6) 0.0177(6) 0.0031(5) 0.0044(5) 0.0059(5)
C49 0.0183(6) 0.0174(6) 0.0157(6) 0.0036(5) 0.0024(4) 0.0077(5)
C50 0.0172(6) 0.0176(6) 0.0144(6) 0.0023(5) 0.0028(4) 0.0049(5)
C51 0.0182(6) 0.0251(7) 0.0143(6) 0.0053(5) 0.0028(4) 0.0051(5)
C52 0.0252(7) 0.0274(7) 0.0211(7) 0.0078(5) 0.0042(5) 0.0098(6)
C53 0.0278(8) 0.0436(9) 0.0303(8) 0.0142(7) 0.0073(6) 0.0190(7)
C54 0.0185(7) 0.0599(11) 0.0325(8) 0.0130(8) 0.0030(6) 0.0112(7)
C55 0.0201(7) 0.0461(10) 0.0312(8) 0.0042(7) -0.0002(6) -0.0007(7)
C56 0.0217(7) 0.0291(8) 0.0235(7) 0.0024(6) 0.0027(5) 0.0025(6)
C57 0.0198(6) 0.0202(6) 0.0155(6) 0.0028(5) 0.0030(5) 0.0043(5)
C58 0.0225(7) 0.0271(7) 0.0158(6) 0.0018(5) 0.0026(5) 0.0025(5)
C59 0.0266(7) 0.0249(7) 0.0167(6) 0.0005(5) 0.0002(5) 0.0025(6)
C60 0.0345(8) 0.0357(9) 0.0249(7) -0.0026(6) 0.0110(6) -0.0035(7)
C1S 0.0298(8) 0.0342(8) 0.0279(8) 0.0051(6) -0.0037(6) 0.0032(6)
C2S 0.0312(9) 0.0585(12) 0.0532(11) 0.0067(9) -0.0075(8) 0.0130(8)
N1 0.0247(6) 0.0172(5) 0.0187(5) 0.0028(4) 0.0062(4) 0.0079(4)
N4 0.0167(5) 0.0176(5) 0.0155(5) 0.0018(4) 0.0035(4) 0.0025(4)
N3 0.0148(5) 0.0169(5) 0.0157(5) 0.0024(4) -0.0013(4) 0.0037(4)
N2 0.0223(6) 0.0171(5) 0.0169(5) 0.0031(4) 0.0025(4) 0.0079(4)
N1S 0.0308(7) 0.0360(8) 0.0316(7) 0.0060(6) 0.0003(5) 0.0051(6)

loop_
_atom_type_symbol
_atom_type_description
_atom_type_scat_dispersion_real
_atom_type_scat_dispersion_imag
_atom_type_scat_source
C C 0.0033 0.0016 'International Tables Vol C Tables 4.2.6.8 and 6.1.1.4'
H H 0.0000 0.0000 'International Tables Vol C Tables 4.2.6.8 and 6.1.1.4'
N N 0.0061 0.0033 'International Tables Vol C Tables 4.2.6.8 and 6.1.1.4'

loop_
_geom_angle_atom_site_label_1
_geom_angle_atom_site_label_2
_geom_angle_atom_site_label_3
_geom_angle
C2 C1 N1 106.75(11)
C2 C1 C50 130.44(12)
N1 C1 C50 122.71(11)
C1 C2 C3 107.93(12)
C4 C3 C2 107.95(12)
C3 C4 N1 106.82(12)
C3 C4 C5 131.35(12)
N1 C4 C5 121.63(12)
C16 C5 C4 110.77(11)
C16 C5 C6 113.19(11)
C4 C5 C6 108.21(10)
C16 C5 C12 109.20(10)
C4 C5 C12 107.36(11)
C6 C5 C12 107.90(11)
C11 C6 C7 118.07(14)
C11 C6 C5 123.01(12)
C7 C6 C5 118.84(13)
C8 C7 C6 121.07(16)
C7 C8 C9 120.09(15)
C8 C9 C10 119.77(16)
C9 C10 C11 120.01(17)
C6 C11 C10 120.99(15)
C13 C12 C5 114.83(11)
C14 C13 C12 110.18(11)
C15 C14 C13 177.32(16)
C17 C16 N2 106.84(11)
C17 C16 C5 130.98(12)
N2 C16 C5 122.16(11)
C16 C17 C18 108.01(12)
C19 C18 C17 107.79(11)
C18 C19 N2 107.08(11)
C18 C19 C20 131.69(12)
N2 C19 C20 121.23(11)
C19 C20 C31 108.14(10)
C19 C20 C21 109.65(10)
C31 C20 C21 112.69(10)
C19 C20 C27 108.12(10)
C31 C20 C27 108.81(10)
C21 C20 C27 109.32(10)
C22 C21 C26 117.98(12)
C22 C21 C20 119.81(12)
C26 C21 C20 122.18(12)
C23 C22 C21 120.87(14)
C24 C23 C22 120.35(14)
C25 C24 C23 119.25(14)
C24 C25 C26 120.56(14)
C25 C26 C21 120.89(13)
C28 C27 C20 114.05(11)
C29 C28 C27 111.92(13)
C30 C29 C28 177.62(19)
C32 C31 N3 106.64(11)
C32 C31 C20 130.82(11)
N3 C31 C20 122.43(11)
C31 C32 C33 107.90(11)
C34 C33 C32 107.78(11)
N3 C34 C33 106.83(11)
N3 C34 C35 121.50(11)
C33 C34 C35 131.61(12)
C46 C35 C34 108.86(10)
C46 C35 C36 112.86(10)
C34 C35 C36 108.66(10)
C46 C35 C42 110.27(10)
C34 C35 C42 108.39(10)
C36 C35 C42 107.69(10)
C41 C36 C37 118.27(12)
C41 C36 C35 123.18(11)
C37 C36 C35 118.45(11)
C38 C37 C36 121.39(12)
C37 C38 C39 119.63(13)
C40 C39 C38 119.72(13)
C39 C40 C41 120.60(13)
C40 C41 C36 120.33(13)
C43 C42 C35 114.19(10)
C44 C43 C42 111.08(11)
C45 C44 C43 177.34(17)
C47 C46 N4 106.85(11)
C47 C46 C35 131.18(12)
N4 C46 C35 121.88(11)
C46 C47 C48 107.90(12)
C49 C48 C47 107.61(11)
C48 C49 N4 107.14(11)
C48 C49 C50 130.85(12)
N4 C49 C50 122.02(11)
C49 C50 C1 108.67(10)
C49 C50 C51 111.20(10)
C1 C50 C51 112.80(11)
C49 C50 C57 107.48(10)
C1 C50 C57 108.98(10)
C51 C50 C57 107.56(10)
C56 C51 C52 118.67(13)
C56 C51 C50 121.78(12)
C52 C51 C50 119.30(12)
C53 C52 C51 120.55(14)
C54 C53 C52 120.01(15)
C55 C54 C53 119.81(14)
C54 C55 C56 120.27(15)
C55 C56 C51 120.68(14)
C58 C57 C50 114.15(11)
C59 C58 C57 112.16(11)
C60 C59 C58 177.19(16)
N1S C1S C2S 179.5(2)
C1 N1 C4 110.49(11)
C49 N4 C46 110.47(11)
C34 N3 C31 110.77(10)
C16 N2 C19 110.27(10)

loop_
_geom_bond_atom_site_label_1
_geom_bond_atom_site_label_2
_geom_bond_distance
C1 C2 1.3691(19)
C1 N1 1.3770(17)
C1 C50 1.5168(17)
C2 C3 1.4199(19)
C3 C4 1.367(2)
C4 N1 1.3772(17)
C4 C5 1.5202(18)
C5 C16 1.5183(18)
C5 C6 1.5417(19)
C5 C12 1.5576(18)
C6 C11 1.385(2)
C6 C7 1.403(2)
C7 C8 1.382(2)
C8 C9 1.383(3)
C9 C10 1.384(3)
C10 C11 1.394(2)
C12 C13 1.5350(19)
C13 C14 1.4665(19)
C14 C15 1.184(2)
C16 C17 1.3731(18)
C16 N2 1.3775(17)
C17 C18 1.4189(19)
C18 C19 1.3701(18)
C19 N2 1.3792(16)
C19 C20 1.5149(18)
C20 C31 1.5218(17)
C20 C21 1.5460(17)
C20 C27 1.5516(17)
C21 C22 1.3970(19)
C21 C26 1.3985(19)
C22 C23 1.394(2)
C23 C24 1.388(2)
C24 C25 1.384(2)
C25 C26 1.391(2)
C27 C28 1.5370(19)
C28 C29 1.463(2)
C29 C30 1.180(2)
C31 C32 1.3733(18)
C31 N3 1.3778(15)
C32 C33 1.4221(18)
C33 C34 1.3738(17)
C34 N3 1.3730(16)
C34 C35 1.5256(16)
C35 C46 1.5150(17)
C35 C36 1.5415(17)
C35 C42 1.5516(18)
C36 C41 1.3928(18)
C36 C37 1.3981(18)
C37 C38 1.3838(18)
C38 C39 1.387(2)
C39 C40 1.384(2)
C40 C41 1.3901(19)
C42 C43 1.5384(17)
C43 C44 1.461(2)
C44 C45 1.179(2)
C46 C47 1.3727(17)
C46 N4 1.3747(17)
C47 C48 1.4217(18)
C48 C49 1.3707(18)
C49 N4 1.3744(16)
C49 C50 1.5137(18)
C50 C51 1.5404(17)
C50 C57 1.5533(17)
C51 C56 1.392(2)
C51 C52 1.3968(19)
C52 C53 1.393(2)
C53 C54 1.386(3)
C54 C55 1.384(3)
C55 C56 1.389(2)
C57 C58 1.5324(18)
C58 C59 1.4664(19)
C59 C60 1.180(2)
C1S N1S 1.141(2)
C1S C2S 1.465(2)

loop_
_geom_torsion_atom_site_label_1
_geom_torsion_atom_site_label_2
_geom_torsion_atom_site_label_3
_geom_torsion_atom_site_label_4
_geom_torsion
N1 C1 C2 C3 -1.39(16)
C50 C1 C2 C3 -177.89(13)
C1 C2 C3 C4 -0.07(18)
C2 C3 C4 N1 1.50(17)
C2 C3 C4 C5 -173.31(14)
C3 C4 C5 C16 -105.38(17)
N1 C4 C5 C16 80.45(15)
C3 C4 C5 C6 130.00(16)
N1 C4 C5 C6 -44.18(16)
C3 C4 C5 C12 13.8(2)
N1 C4 C5 C12 -160.40(12)
C16 C5 C6 C11 12.41(18)
C4 C5 C6 C11 135.57(14)
C12 C5 C6 C11 -108.55(15)
C16 C5 C6 C7 -171.02(12)
C4 C5 C6 C7 -47.86(16)
C12 C5 C6 C7 68.02(15)
C11 C6 C7 C8 0.8(2)
C5 C6 C7 C8 -175.95(13)
C6 C7 C8 C9 -0.1(2)
C7 C8 C9 C10 -0.7(3)
C8 C9 C10 C11 0.8(3)
C7 C6 C11 C10 -0.6(2)
C5 C6 C11 C10 175.97(14)
C9 C10 C11 C6 -0.2(3)
C16 C5 C12 C13 -71.53(14)
C4 C5 C12 C13 168.32(11)
C6 C5 C12 C13 51.89(15)
C5 C12 C13 C14 178.84(11)
C4 C5 C16 C17 117.63(15)
C6 C5 C16 C17 -120.63(15)
C12 C5 C16 C17 -0.4(2)
C4 C5 C16 N2 -64.03(16)
C6 C5 C16 N2 57.71(16)
C12 C5 C16 N2 177.93(11)
N2 C16 C17 C18 -1.25(15)
C5 C16 C17 C18 177.28(13)
C16 C17 C18 C19 0.40(15)
C17 C18 C19 N2 0.61(15)
C17 C18 C19 C20 -178.61(13)
C18 C19 C20 C31 -112.87(15)
N2 C19 C20 C31 67.99(15)
C18 C19 C20 C21 123.90(15)
N2 C19 C20 C21 -55.24(15)
C18 C19 C20 C27 4.79(19)
N2 C19 C20 C27 -174.35(11)
C19 C20 C21 C22 -30.51(16)
C31 C20 C21 C22 -151.02(12)
C27 C20 C21 C22 87.85(14)
C19 C20 C21 C26 151.42(12)
C31 C20 C21 C26 30.91(17)
C27 C20 C21 C26 -90.22(15)
C26 C21 C22 C23 -3.2(2)
C20 C21 C22 C23 178.63(13)
C21 C22 C23 C24 0.8(2)
C22 C23 C24 C25 1.8(2)
C23 C24 C25 C26 -1.8(2)
C24 C25 C26 C21 -0.7(2)
C22 C21 C26 C25 3.2(2)
C20 C21 C26 C25 -178.70(13)
C19 C20 C27 C28 175.39(11)
C31 C20 C27 C28 -67.37(14)
C21 C20 C27 C28 56.08(15)
C20 C27 C28 C29 160.52(12)
C19 C20 C31 C32 89.09(16)
C21 C20 C31 C32 -149.55(13)
C27 C20 C31 C32 -28.13(18)
C19 C20 C31 N3 -86.72(14)
C21 C20 C31 N3 34.64(16)
C27 C20 C31 N3 156.06(11)
N3 C31 C32 C33 -1.38(14)
C20 C31 C32 C33 -177.69(12)
C31 C32 C33 C34 -0.32(15)
C32 C33 C34 N3 1.90(14)
C32 C33 C34 C35 -175.10(12)
N3 C34 C35 C46 85.91(14)
C33 C34 C35 C46 -97.46(16)
N3 C34 C35 C36 -37.37(15)
C33 C34 C35 C36 139.26(14)
N3 C34 C35 C42 -154.14(11)
C33 C34 C35 C42 22.49(18)
C46 C35 C36 C41 18.12(17)
C34 C35 C36 C41 138.96(13)
C42 C35 C36 C41 -103.82(14)
C46 C35 C36 C37 -165.76(11)
C34 C35 C36 C37 -44.92(15)
C42 C35 C36 C37 72.29(14)
C41 C36 C37 C38 -2.2(2)
C35 C36 C37 C38 -178.50(12)
C36 C37 C38 C39 0.1(2)
C37 C38 C39 C40 1.9(2)
C38 C39 C40 C41 -1.6(3)
C39 C40 C41 C36 -0.6(2)
C37 C36 C41 C40 2.4(2)
C35 C36 C41 C40 178.55(13)
C46 C35 C42 C43 -69.98(13)
C34 C35 C42 C43 170.94(10)
C36 C35 C42 C43 53.56(14)
C35 C42 C43 C44 -177.05(11)
C34 C35 C46 C47 107.84(15)
C36 C35 C46 C47 -131.43(14)
C42 C35 C46 C47 -10.95(18)
C34 C35 C46 N4 -68.30(14)
C36 C35 C46 N4 52.43(15)
C42 C35 C46 N4 172.92(10)
N4 C46 C47 C48 -0.77(14)
C35 C46 C47 C48 -177.34(12)
C46 C47 C48 C49 -0.31(14)
C47 C48 C49 N4 1.27(14)
C47 C48 C49 C50 -178.57(12)
C48 C49 C50 C1 -105.63(15)
N4 C49 C50 C1 74.55(14)
C48 C49 C50 C51 129.63(14)
N4 C49 C50 C51 -50.19(15)
C48 C49 C50 C57 12.16(18)
N4 C49 C50 C57 -167.66(11)
C2 C1 C50 C49 95.85(17)
N1 C1 C50 C49 -80.16(15)
C2 C1 C50 C51 -140.36(15)
N1 C1 C50 C51 43.62(16)
C2 C1 C50 C57 -20.99(19)
N1 C1 C50 C57 163.00(12)
C49 C50 C51 C56 150.08(12)
C1 C50 C51 C56 27.70(17)
C57 C50 C51 C56 -92.50(14)
C49 C50 C51 C52 -35.75(15)
C1 C50 C51 C52 -158.13(11)
C57 C50 C51 C52 81.67(14)
C56 C51 C52 C53 0.4(2)
C50 C51 C52 C53 -173.91(12)
C51 C52 C53 C54 0.6(2)
C52 C53 C54 C55 -1.4(2)
C53 C54 C55 C56 1.1(2)
C54 C55 C56 C51 -0.1(2)
C52 C51 C56 C55 -0.7(2)
C50 C51 C56 C55 173.51(12)
C49 C50 C57 C58 175.44(10)
C1 C50 C57 C58 -66.96(14)
C51 C50 C57 C58 55.63(14)
C50 C57 C58 C59 162.79(11)
C2 C1 N1 C4 2.39(16)
C50 C1 N1 C4 179.22(12)
C3 C4 N1 C1 -2.44(16)
C5 C4 N1 C1 172.99(12)
C48 C49 N4 C46 -1.80(14)
C50 C49 N4 C46 178.05(10)
C47 C46 N4 C49 1.60(14)
C35 C46 N4 C49 178.56(10)
C33 C34 N3 C31 -2.85(14)
C35 C34 N3 C31 174.52(11)
C32 C31 N3 C34 2.64(14)
C20 C31 N3 C34 179.34(11)
C17 C16 N2 C19 1.67(15)
C5 C16 N2 C19 -177.02(11)
C18 C19 N2 C16 -1.43(15)
C20 C19 N2 C16 177.90(11)
